data_1506914
loop_
_publ_author_name
'Pedras, M Soledade C'
'Chumala, Paulos B.'
'Quail, J. Wilson'

_publ_section_title
;
 Chemical mediators: the remarkable structure and host-selectivity of
 depsilairdin, a sesquiterpenic depsipeptide containing a new amino acid.
;
_journal_issue 24
_journal_name_full 'Organic letters'
_journal_page_first 4615
_journal_page_last 4617
_journal_paper_doi 10.1021/ol0478786
_journal_volume 6
_journal_year 2004
_chemical_absolute_configuration rm
_chemical_formula_moiety 'C38 H65 N3 O9, H2 O'
_chemical_formula_sum 'C38 H67 N3 O10'
_chemical_formula_weight 725.95
_chemical_name_common Depsilairdin
_chemical_name_systematic
; 
 ? 
;
_space_group_IT_number 4
_symmetry_cell_setting monoclinic
_symmetry_space_group_name_Hall 'P 2yb'
_symmetry_space_group_name_H-M 'P 1 21 1'
_atom_sites_solution_hydrogens geom
_atom_sites_solution_primary direct
_atom_sites_solution_secondary difmap
_audit_creation_method SHELXL-97
_cell_angle_alpha 90.00
_cell_angle_beta 104.8130(7)
_cell_angle_gamma 90.00
_cell_formula_units_Z 2
_cell_length_a 15.1280(2)
_cell_length_b 6.86000(10)
_cell_length_c 19.8860(4)
_cell_measurement_reflns_used 4322
_cell_measurement_temperature 173(2)
_cell_measurement_theta_max 27.485
_cell_measurement_theta_min 0.998
_cell_volume 1995.14(6)
_computing_cell_refinement 'HKL Scalepack (Otwinowski & Minor 1997)'
_computing_data_collection 'Collect (Nonius BV, 1997-2000)'
_computing_data_reduction 'HKL Denzo and Scalepack (Otwinowski & Minor 1997)'
_computing_molecular_graphics 'Xtal3.7(Hall et al., 2000)'
_computing_publication_material 'SHELXL-97 (Sheldrick, 1997)'
_computing_structure_refinement 'SHELXL-97 (Sheldrick, 1997)'
_computing_structure_solution 'maXus(Mackay et al., 1999)'
_diffrn_ambient_temperature 173(2)
_diffrn_detector_area_resol_mean 9
_diffrn_measured_fraction_theta_full 0.996
_diffrn_measured_fraction_theta_max 0.996
_diffrn_measurement_device '95mm CCD camera on \k-goniostat'
_diffrn_measurement_device_type KappaCCD
_diffrn_measurement_method CCD
_diffrn_radiation_monochromator 'horizonally mounted graphite crystal'
_diffrn_radiation_source 'fine-focus sealed tube'
_diffrn_radiation_type MoK\a
_diffrn_radiation_wavelength 0.71073
_diffrn_reflns_av_R_equivalents 0.0382
_diffrn_reflns_av_sigmaI/netI 0.0530
_diffrn_reflns_limit_h_max 19
_diffrn_reflns_limit_h_min -19
_diffrn_reflns_limit_k_max 8
_diffrn_reflns_limit_k_min -8
_diffrn_reflns_limit_l_max 25
_diffrn_reflns_limit_l_min -25
_diffrn_reflns_number 9132
_diffrn_reflns_theta_full 27.52
_diffrn_reflns_theta_max 27.52
_diffrn_reflns_theta_min 2.12
_diffrn_standards_decay_% 1
_exptl_absorpt_coefficient_mu 0.086
_exptl_absorpt_correction_type none
_exptl_crystal_colour yellow
_exptl_crystal_density_diffrn 1.208
_exptl_crystal_density_method 'not measured'
_exptl_crystal_description rod
_exptl_crystal_F_000 792
_exptl_crystal_size_max 0.30
_exptl_crystal_size_mid 0.06
_exptl_crystal_size_min 0.06
_refine_diff_density_max 0.187
_refine_diff_density_min -0.217
_refine_diff_density_rms 0.041
_refine_ls_abs_structure_details 'Flack H D (1983), Acta Cryst. A39, 876-881'
_refine_ls_abs_structure_Flack -0.5(9)
_refine_ls_extinction_method none
_refine_ls_goodness_of_fit_ref 1.034
_refine_ls_hydrogen_treatment constr
_refine_ls_matrix_type full
_refine_ls_number_parameters 484
_refine_ls_number_reflns 4963
_refine_ls_number_restraints 4
_refine_ls_restrained_S_all 1.034
_refine_ls_R_factor_all 0.0611
_refine_ls_R_factor_gt 0.0433
_refine_ls_shift/su_max 0.001
_refine_ls_shift/su_mean 0.000
_refine_ls_structure_factor_coef Fsqd
_refine_ls_weighting_details 'calc w=1/[\s^2^(Fo^2^)+(0.0333P)^2^+0.4558P] where P=(Fo^2^+2Fc^2^)/3'
_refine_ls_weighting_scheme calc
_refine_ls_wR_factor_gt 0.0845
_refine_ls_wR_factor_ref 0.0918
_reflns_number_gt 3999
_reflns_number_total 4963
_reflns_threshold_expression >2\s(I)
_cod_data_source_file ol0478786si20041018_102107.cif
_cod_data_source_block p
_cod_original_sg_symbol_H-M 'P 21'
_cod_database_code 1506914

loop_
_symmetry_equiv_pos_as_xyz
'x, y, z'
'-x, y+1/2, -z'

loop_
_atom_site_label
_atom_site_type_symbol
_atom_site_fract_x
_atom_site_fract_y
_atom_site_fract_z
_atom_site_U_iso_or_equiv
_atom_site_adp_type
_atom_site_occupancy
_atom_site_symmetry_multiplicity
_atom_site_calc_flag
_atom_site_refinement_flags
N5 N 0.69951(12) 0.8724(3) 0.48554(10) 0.0231(4) Uani 1 1 d .
N12 N 0.82596(12) 0.9168(3) 0.65413(9) 0.0224(4) Uani 1 1 d .
N18 N 0.84055(13) 1.1216(3) 0.81926(10) 0.0238(4) Uani 1 1 d .
O1 O 0.77909(12) 0.8137(3) 0.37549(9) 0.0327(4) Uani 1 1 d .
O3 O 0.57419(12) 0.9384(3) 0.34002(9) 0.0386(5) Uani 1 1 d .
H3 H 0.5369 1.0312 0.3352 0.058 Uiso 1 1 calc R
O4 O 0.48105(12) 1.0961(3) 0.42561(10) 0.0372(5) Uani 1 1 d .
H4A H 0.4278 1.0585 0.4244 0.056 Uiso 1 1 calc R
O7 O 0.81883(11) 0.6731(3) 0.52598(9) 0.0277(4) Uani 1 1 d .
O13 O 0.75407(12) 1.1913(3) 0.67711(9) 0.0338(4) Uani 1 1 d .
O19 O 0.97734(11) 1.0199(3) 0.80755(9) 0.0308(4) Uani 1 1 d .
O20 O 0.96491(13) 1.4716(3) 0.85590(11) 0.0398(5) Uani 1 1 d .
H20A H 1.0102 1.5031 0.8411 0.060 Uiso 1 1 calc R
O1A O 0.69225(11) 0.5454(3) 0.34142(8) 0.0263(4) Uani 1 1 d .
O4A O 0.90780(11) 0.1997(3) 0.18217(9) 0.0287(4) Uani 1 1 d .
H4B H 0.9356 0.3068 0.1862 0.043 Uiso 1 1 calc R
O99 O 0.68692(13) 0.4534(3) 0.57550(10) 0.0366(5) Uani 1 1 d D
H99A H 0.7313(16) 0.505(5) 0.5627(16) 0.061(11) Uiso 1 1 d D
H99B H 0.709(2) 0.379(4) 0.6098(13) 0.056(11) Uiso 1 1 d D
C1 C 0.71838(15) 0.7064(4) 0.37996(12) 0.0236(5) Uani 1 1 d .
C2 C 0.65857(15) 0.7320(4) 0.43039(11) 0.0236(5) Uani 1 1 d .
H2 H 0.6510 0.6033 0.4519 0.028 Uiso 1 1 calc R
C3 C 0.56405(15) 0.8161(4) 0.39535(12) 0.0243(5) Uani 1 1 d .
C4 C 0.54407(15) 0.9456(4) 0.45302(13) 0.0275(5) Uani 1 1 d .
H4 H 0.5213 0.8648 0.4870 0.033 Uiso 1 1 calc R
C5 C 0.63732(16) 1.0345(4) 0.48801(13) 0.0303(6) Uani 1 1 d .
H5A H 0.6507 1.1488 0.4618 0.036 Uiso 1 1 calc R
H5B H 0.6408 1.0737 0.5365 0.036 Uiso 1 1 calc R
C6 C 0.49252(17) 0.6617(5) 0.36797(14) 0.0368(7) Uani 1 1 d .
H6A H 0.4327 0.7239 0.3505 0.044 Uiso 1 1 calc R
H6B H 0.4900 0.5711 0.4055 0.044 Uiso 1 1 calc R
H6C H 0.5085 0.5901 0.3301 0.044 Uiso 1 1 calc R
C7 C 0.78107(15) 0.8313(4) 0.52967(12) 0.0222(5) Uani 1 1 d .
C8 C 0.82557(15) 0.9862(4) 0.58349(11) 0.0235(5) Uani 1 1 d .
H8 H 0.7875 1.1072 0.5738 0.028 Uiso 1 1 calc R
C9 C 0.92230(16) 1.0364(4) 0.57726(12) 0.0271(5) Uani 1 1 d .
H9 H 0.9610 0.9165 0.5875 0.033 Uiso 1 1 calc R
C10 C 0.96563(18) 1.1952(4) 0.62959(14) 0.0341(6) Uani 1 1 d .
H10A H 0.9645 1.1541 0.6766 0.041 Uiso 1 1 calc R
H10B H 0.9310 1.3167 0.6179 0.041 Uiso 1 1 calc R
H10C H 1.0290 1.2164 0.6278 0.041 Uiso 1 1 calc R
C11 C 0.91894(19) 1.1046(5) 0.50341(13) 0.0399(7) Uani 1 1 d .
H11A H 0.8924 1.0017 0.4702 0.048 Uiso 1 1 calc R
H11B H 0.9810 1.1336 0.4999 0.048 Uiso 1 1 calc R
H11C H 0.8813 1.2224 0.4928 0.048 Uiso 1 1 calc R
C12 C 0.87243(17) 0.7309(4) 0.67852(12) 0.0268(5) Uani 1 1 d .
H12A H 0.9003 0.6789 0.6429 0.032 Uiso 1 1 calc R
H12B H 0.8278 0.6371 0.6873 0.032 Uiso 1 1 calc R
H12C H 0.9200 0.7533 0.7216 0.032 Uiso 1 1 calc R
C13 C 0.79157(16) 1.0321(4) 0.69588(12) 0.0241(5) Uani 1 1 d .
C14 C 0.79687(15) 0.9658(4) 0.77067(11) 0.0232(5) Uani 1 1 d .
H14 H 0.8363 0.8469 0.7807 0.028 Uiso 1 1 calc R
C15 C 0.70066(17) 0.9121(4) 0.77782(13) 0.0304(6) Uani 1 1 d .
H15 H 0.6618 1.0320 0.7698 0.036 Uiso 1 1 calc R
C16 C 0.7062(2) 0.8362(6) 0.85095(15) 0.0468(8) Uani 1 1 d .
H16A H 0.6446 0.8052 0.8551 0.056 Uiso 1 1 calc R
H16B H 0.7334 0.9363 0.8852 0.056 Uiso 1 1 calc R
H16C H 0.7441 0.7185 0.8595 0.056 Uiso 1 1 calc R
C17 C 0.65651(19) 0.7595(5) 0.72405(15) 0.0410(7) Uani 1 1 d .
H17A H 0.5957 0.7269 0.7296 0.049 Uiso 1 1 calc R
H17B H 0.6946 0.6419 0.7307 0.049 Uiso 1 1 calc R
H17C H 0.6508 0.8114 0.6772 0.049 Uiso 1 1 calc R
C18 C 0.78481(18) 1.2803(4) 0.83651(15) 0.0350(6) Uani 1 1 d .
H18A H 0.8223 1.3982 0.8480 0.053 Uiso 1 1 calc R
H18B H 0.7620 1.2422 0.8765 0.053 Uiso 1 1 calc R
H18C H 0.7330 1.3064 0.7965 0.053 Uiso 1 1 calc R
C19 C 0.93284(16) 1.1316(4) 0.83527(12) 0.0231(5) Uani 1 1 d .
C20 C 0.98057(16) 1.2855(4) 0.88845(13) 0.0261(5) Uani 1 1 d .
H20 H 0.9492 1.2852 0.9270 0.031 Uiso 1 1 calc R
C21 C 1.08081(16) 1.2366(4) 0.92061(13) 0.0292(6) Uani 1 1 d .
H21 H 1.1111 1.2135 0.8822 0.035 Uiso 1 1 calc R
C22 C 1.08909(18) 1.0508(5) 0.96434(14) 0.0362(6) Uani 1 1 d .
H22A H 1.1537 1.0147 0.9810 0.043 Uiso 1 1 calc R
H22B H 1.0555 0.9450 0.9358 0.043 Uiso 1 1 calc R
H22C H 1.0634 1.0739 1.0042 0.043 Uiso 1 1 calc R
C23 C 1.12990(18) 1.4047(5) 0.96542(14) 0.0397(7) Uani 1 1 d .
H23A H 1.1953 1.3750 0.9815 0.048 Uiso 1 1 calc R
H23B H 1.1044 1.4220 1.0056 0.048 Uiso 1 1 calc R
H23C H 1.1215 1.5247 0.9378 0.048 Uiso 1 1 calc R
C1A C 0.75218(15) 0.4855(4) 0.29751(12) 0.0246(5) Uani 1 1 d .
H1A H 0.7884 0.6013 0.2896 0.029 Uiso 1 1 calc R
C2A C 0.81756(17) 0.3339(4) 0.33731(12) 0.0284(6) Uani 1 1 d .
H2A H 0.7829 0.2182 0.3459 0.034 Uiso 1 1 calc R
H2B H 0.8513 0.3876 0.3829 0.034 Uiso 1 1 calc R
C3A C 0.88525(16) 0.2745(4) 0.29535(12) 0.0289(6) Uani 1 1 d .
H3A H 0.9251 0.3871 0.2927 0.035 Uiso 1 1 calc R
H3B H 0.9246 0.1684 0.3203 0.035 Uiso 1 1 calc R
C4A C 0.83938(15) 0.2058(4) 0.22155(12) 0.0236(5) Uani 1 1 d .
C5A C 0.76535(15) 0.3546(4) 0.18589(12) 0.0234(5) Uani 1 1 d .
H5C H 0.8001 0.4770 0.1830 0.028 Uiso 1 1 calc R
C6A C 0.71898(16) 0.3037(4) 0.11010(12) 0.0279(6) Uani 1 1 d .
H6D H 0.7662 0.2665 0.0860 0.034 Uiso 1 1 calc R
H6E H 0.6782 0.1901 0.1089 0.034 Uiso 1 1 calc R
C7A C 0.66371(17) 0.4726(5) 0.07201(12) 0.0317(6) Uani 1 1 d .
H7A H 0.7073 0.5833 0.0742 0.038 Uiso 1 1 calc R
C8A C 0.59300(17) 0.5399(5) 0.11082(13) 0.0329(6) Uani 1 1 d .
H8B H 0.5614 0.6581 0.0880 0.039 Uiso 1 1 calc R
H8C H 0.5466 0.4365 0.1082 0.039 Uiso 1 1 calc R
C9A C 0.63893(16) 0.5850(4) 0.18748(13) 0.0290(6) Uani 1 1 d .
H9B H 0.6800 0.6986 0.1897 0.035 Uiso 1 1 calc R
H9C H 0.5911 0.6219 0.2111 0.035 Uiso 1 1 calc R
C10A C 0.69454(15) 0.4145(4) 0.22718(12) 0.0237(5) Uani 1 1 d .
C11A C 0.62057(17) 0.4331(5) -0.00495(13) 0.0388(7) Uani 1 1 d .
C12A C 0.6352(2) 0.2721(6) -0.03718(15) 0.0505(9) Uani 1 1 d .
H12D H 0.6076 0.2564 -0.0855 0.061 Uiso 1 1 calc R
H12E H 0.6732 0.1723 -0.0120 0.061 Uiso 1 1 calc R
C13A C 0.5606(2) 0.5939(7) -0.04348(16) 0.0597(11) Uani 1 1 d .
H13A H 0.5479 0.5704 -0.0937 0.072 Uiso 1 1 calc R
H13B H 0.5920 0.7192 -0.0323 0.072 Uiso 1 1 calc R
H13C H 0.5030 0.5965 -0.0296 0.072 Uiso 1 1 calc R
C14A C 0.80740(19) -0.0045(4) 0.22038(14) 0.0323(6) Uani 1 1 d .
H14B H 0.7664 -0.0185 0.2511 0.039 Uiso 1 1 calc R
H14C H 0.8604 -0.0901 0.2365 0.039 Uiso 1 1 calc R
H14D H 0.7748 -0.0404 0.1728 0.039 Uiso 1 1 calc R
C15A C 0.62804(17) 0.2517(4) 0.23537(13) 0.0296(6) Uani 1 1 d .
H15B H 0.6013 0.1918 0.1900 0.035 Uiso 1 1 calc R
H15C H 0.5793 0.3070 0.2538 0.035 Uiso 1 1 calc R
H15D H 0.6612 0.1526 0.2676 0.035 Uiso 1 1 calc R

loop_
_atom_site_aniso_label
_atom_site_aniso_U_11
_atom_site_aniso_U_22
_atom_site_aniso_U_33
_atom_site_aniso_U_23
_atom_site_aniso_U_13
_atom_site_aniso_U_12
N5 0.0237(9) 0.0251(12) 0.0185(9) -0.0039(8) 0.0019(7) 0.0020(9)
N12 0.0248(9) 0.0226(11) 0.0191(10) -0.0004(9) 0.0044(8) 0.0020(9)
N18 0.0245(10) 0.0240(11) 0.0223(10) -0.0014(9) 0.0052(8) 0.0015(9)
O1 0.0372(9) 0.0332(11) 0.0317(9) -0.0082(8) 0.0161(8) -0.0121(9)
O3 0.0388(10) 0.0470(13) 0.0288(9) 0.0129(10) 0.0063(8) 0.0035(10)
O4 0.0275(9) 0.0312(11) 0.0488(11) -0.0004(10) 0.0024(9) 0.0056(8)
O7 0.0276(9) 0.0245(10) 0.0298(9) -0.0027(8) 0.0054(7) 0.0027(8)
O13 0.0443(10) 0.0303(11) 0.0287(9) 0.0056(9) 0.0129(8) 0.0147(10)
O19 0.0259(8) 0.0354(11) 0.0309(9) -0.0086(9) 0.0072(7) 0.0043(8)
O20 0.0320(10) 0.0271(11) 0.0600(13) 0.0103(10) 0.0111(9) 0.0003(9)
O1A 0.0284(8) 0.0276(10) 0.0251(8) -0.0091(8) 0.0110(7) -0.0057(8)
O4A 0.0270(9) 0.0285(10) 0.0332(9) -0.0044(9) 0.0123(7) -0.0027(8)
O99 0.0343(10) 0.0323(12) 0.0401(11) 0.0106(10) 0.0039(9) -0.0013(10)
C1 0.0241(11) 0.0244(14) 0.0205(11) -0.0026(11) 0.0025(9) 0.0014(11)
C2 0.0280(11) 0.0229(14) 0.0196(11) -0.0024(10) 0.0056(9) -0.0015(11)
C3 0.0246(11) 0.0277(14) 0.0206(11) 0.0019(11) 0.0054(9) -0.0021(11)
C4 0.0247(11) 0.0277(14) 0.0288(13) -0.0022(12) 0.0045(9) 0.0034(11)
C5 0.0269(12) 0.0279(15) 0.0336(14) -0.0041(12) 0.0029(10) 0.0026(12)
C6 0.0276(13) 0.0456(19) 0.0369(15) -0.0139(14) 0.0076(11) -0.0056(13)
C7 0.0227(11) 0.0251(14) 0.0204(11) 0.0011(10) 0.0085(9) -0.0027(11)
C8 0.0273(11) 0.0237(14) 0.0183(11) -0.0009(10) 0.0039(9) -0.0001(11)
C9 0.0263(11) 0.0284(14) 0.0257(12) 0.0014(11) 0.0049(9) -0.0016(12)
C10 0.0332(13) 0.0316(16) 0.0352(14) -0.0017(13) 0.0047(11) -0.0084(13)
C11 0.0406(15) 0.048(2) 0.0307(14) 0.0029(14) 0.0087(12) -0.0134(15)
C12 0.0302(12) 0.0257(14) 0.0236(12) 0.0018(11) 0.0049(10) 0.0056(11)
C13 0.0242(11) 0.0238(13) 0.0230(12) 0.0004(11) 0.0038(9) -0.0003(11)
C14 0.0252(11) 0.0229(13) 0.0209(11) -0.0021(10) 0.0048(9) -0.0008(11)
C15 0.0303(12) 0.0332(16) 0.0284(13) -0.0004(12) 0.0090(10) -0.0054(13)
C16 0.0531(17) 0.055(2) 0.0362(16) 0.0010(16) 0.0192(13) -0.0161(17)
C17 0.0352(14) 0.0450(19) 0.0422(16) -0.0068(15) 0.0088(12) -0.0132(15)
C18 0.0306(13) 0.0326(16) 0.0430(15) -0.0099(13) 0.0113(11) 0.0055(13)
C19 0.0250(12) 0.0228(13) 0.0214(11) 0.0027(10) 0.0057(9) 0.0021(11)
C20 0.0259(12) 0.0229(14) 0.0299(13) -0.0019(11) 0.0080(10) -0.0019(11)
C21 0.0284(12) 0.0340(16) 0.0252(12) 0.0007(12) 0.0070(10) -0.0014(12)
C22 0.0357(14) 0.0396(17) 0.0309(14) 0.0064(13) 0.0041(11) 0.0019(14)
C23 0.0366(14) 0.0456(19) 0.0329(15) -0.0012(14) 0.0015(11) -0.0122(15)
C1A 0.0265(11) 0.0264(14) 0.0225(12) -0.0045(11) 0.0094(9) -0.0030(11)
C2A 0.0302(12) 0.0325(15) 0.0214(12) -0.0035(11) 0.0045(10) -0.0010(12)
C3A 0.0271(12) 0.0308(15) 0.0266(13) -0.0022(11) 0.0029(10) -0.0005(12)
C4A 0.0232(11) 0.0227(14) 0.0267(12) -0.0002(11) 0.0099(9) -0.0020(11)
C5A 0.0237(11) 0.0239(13) 0.0239(12) -0.0020(11) 0.0084(9) -0.0061(11)
C6A 0.0271(12) 0.0343(16) 0.0227(12) -0.0031(12) 0.0070(10) -0.0010(12)
C7A 0.0282(12) 0.0399(17) 0.0270(13) 0.0034(12) 0.0072(10) 0.0004(12)
C8A 0.0272(12) 0.0392(16) 0.0315(14) 0.0043(13) 0.0060(10) 0.0030(13)
C9A 0.0253(12) 0.0324(16) 0.0299(13) -0.0015(12) 0.0080(10) 0.0004(12)
C10A 0.0236(11) 0.0251(14) 0.0234(11) -0.0021(11) 0.0075(9) -0.0041(11)
C11A 0.0281(12) 0.065(2) 0.0247(13) 0.0087(15) 0.0094(10) -0.0012(15)
C12A 0.0393(15) 0.086(3) 0.0252(14) -0.0070(17) 0.0068(12) 0.0002(18)
C13A 0.0538(19) 0.091(3) 0.0338(16) 0.0211(19) 0.0099(14) 0.018(2)
C14A 0.0396(14) 0.0242(15) 0.0352(14) 0.0001(12) 0.0136(11) -0.0011(12)
C15A 0.0272(12) 0.0327(15) 0.0313(13) -0.0055(12) 0.0121(10) -0.0097(12)

loop_
_atom_type_symbol
_atom_type_description
_atom_type_scat_dispersion_real
_atom_type_scat_dispersion_imag
_atom_type_scat_source
C C 0.0033 0.0016 'International Tables Vol C Tables 4.2.6.8 and 6.1.1.4'
H H 0.0000 0.0000 'International Tables Vol C Tables 4.2.6.8 and 6.1.1.4'
N N 0.0061 0.0033 'International Tables Vol C Tables 4.2.6.8 and 6.1.1.4'
O O 0.0106 0.0060 'International Tables Vol C Tables 4.2.6.8 and 6.1.1.4'

loop_
_geom_angle_atom_site_label_1
_geom_angle_atom_site_label_2
_geom_angle_atom_site_label_3
_geom_angle
C7 N5 C5 128.7(2)
C7 N5 C2 119.2(2)
C5 N5 C2 111.72(17)
C13 N12 C12 122.15(19)
C13 N12 C8 119.2(2)
C12 N12 C8 118.38(19)
C19 N18 C18 121.8(2)
C19 N18 C14 116.9(2)
C18 N18 C14 120.04(19)
C3 O3 H3 109.5
C4 O4 H4A 109.5
C20 O20 H20A 109.5
C1 O1A C1A 115.62(18)
C4A O4A H4B 109.5
H99A O99 H99B 108(3)
O1 C1 O1A 125.6(2)
O1 C1 C2 125.0(2)
O1A C1 C2 109.4(2)
N5 C2 C1 111.01(19)
N5 C2 C3 104.9(2)
C1 C2 C3 112.70(19)
N5 C2 H2 109.4
C1 C2 H2 109.4
C3 C2 H2 109.4
O3 C3 C6 110.1(2)
O3 C3 C2 107.51(18)
C6 C3 C2 113.4(2)
O3 C3 C4 108.5(2)
C6 C3 C4 114.4(2)
C2 C3 C4 102.50(18)
O4 C4 C5 109.6(2)
O4 C4 C3 112.0(2)
C5 C4 C3 103.56(19)
O4 C4 H4 110.5
C5 C4 H4 110.5
C3 C4 H4 110.5
N5 C5 C4 102.0(2)
N5 C5 H5A 111.4
C4 C5 H5A 111.4
N5 C5 H5B 111.4
C4 C5 H5B 111.4
H5A C5 H5B 109.2
C3 C6 H6A 109.5
C3 C6 H6B 109.5
H6A C6 H6B 109.5
C3 C6 H6C 109.5
H6A C6 H6C 109.5
H6B C6 H6C 109.5
O7 C7 N5 120.3(2)
O7 C7 C8 121.4(2)
N5 C7 C8 118.3(2)
N12 C8 C7 109.4(2)
N12 C8 C9 112.01(18)
C7 C8 C9 110.79(19)
N12 C8 H8 108.2
C7 C8 H8 108.2
C9 C8 H8 108.2
C11 C9 C10 109.7(2)
C11 C9 C8 110.3(2)
C10 C9 C8 110.8(2)
C11 C9 H9 108.7
C10 C9 H9 108.7
C8 C9 H9 108.7
C9 C10 H10A 109.5
C9 C10 H10B 109.5
H10A C10 H10B 109.5
C9 C10 H10C 109.5
H10A C10 H10C 109.5
H10B C10 H10C 109.5
C9 C11 H11A 109.5
C9 C11 H11B 109.5
H11A C11 H11B 109.5
C9 C11 H11C 109.5
H11A C11 H11C 109.5
H11B C11 H11C 109.5
N12 C12 H12A 109.5
N12 C12 H12B 109.5
H12A C12 H12B 109.5
N12 C12 H12C 109.5
H12A C12 H12C 109.5
H12B C12 H12C 109.5
O13 C13 N12 123.4(2)
O13 C13 C14 117.2(2)
N12 C13 C14 119.4(2)
N18 C14 C13 108.8(2)
N18 C14 C15 112.77(19)
C13 C14 C15 110.03(18)
N18 C14 H14 108.4
C13 C14 H14 108.4
C15 C14 H14 108.4
C17 C15 C16 110.0(3)
C17 C15 C14 110.7(2)
C16 C15 C14 110.2(2)
C17 C15 H15 108.6
C16 C15 H15 108.6
C14 C15 H15 108.6
C15 C16 H16A 109.5
C15 C16 H16B 109.5
H16A C16 H16B 109.5
C15 C16 H16C 109.5
H16A C16 H16C 109.5
H16B C16 H16C 109.5
C15 C17 H17A 109.5
C15 C17 H17B 109.5
H17A C17 H17B 109.5
C15 C17 H17C 109.5
H17A C17 H17C 109.5
H17B C17 H17C 109.5
N18 C18 H18A 109.5
N18 C18 H18B 109.5
H18A C18 H18B 109.5
N18 C18 H18C 109.5
H18A C18 H18C 109.5
H18B C18 H18C 109.5
O19 C19 N18 120.6(2)
O19 C19 C20 121.2(2)
N18 C19 C20 118.2(2)
O20 C20 C21 114.8(2)
O20 C20 C19 107.98(19)
C21 C20 C19 112.3(2)
O20 C20 H20 107.1
C21 C20 H20 107.1
C19 C20 H20 107.1
C20 C21 C23 111.2(2)
C20 C21 C22 110.5(2)
C23 C21 C22 109.9(2)
C20 C21 H21 108.4
C23 C21 H21 108.4
C22 C21 H21 108.4
C21 C22 H22A 109.5
C21 C22 H22B 109.5
H22A C22 H22B 109.5
C21 C22 H22C 109.5
H22A C22 H22C 109.5
H22B C22 H22C 109.5
C21 C23 H23A 109.5
C21 C23 H23B 109.5
H23A C23 H23B 109.5
C21 C23 H23C 109.5
H23A C23 H23C 109.5
H23B C23 H23C 109.5
O1A C1A C2A 107.57(18)
O1A C1A C10A 109.82(18)
C2A C1A C10A 113.8(2)
O1A C1A H1A 108.5
C2A C1A H1A 108.5
C10A C1A H1A 108.5
C1A C2A C3A 109.7(2)
C1A C2A H2A 109.7
C3A C2A H2A 109.7
C1A C2A H2B 109.7
C3A C2A H2B 109.7
H2A C2A H2B 108.2
C4A C3A C2A 113.72(19)
C4A C3A H3A 108.8
C2A C3A H3A 108.8
C4A C3A H3B 108.8
C2A C3A H3B 108.8
H3A C3A H3B 107.7
O4A C4A C14A 103.5(2)
O4A C4A C3A 108.42(18)
C14A C4A C3A 111.8(2)
O4A C4A C5A 107.75(19)
C14A C4A C5A 115.4(2)
C3A C4A C5A 109.6(2)
C6A C5A C4A 113.4(2)
C6A C5A C10A 111.98(18)
C4A C5A C10A 116.49(19)
C6A C5A H5C 104.5
C4A C5A H5C 104.5
C10A C5A H5C 104.5
C7A C6A C5A 111.9(2)
C7A C6A H6D 109.2
C5A C6A H6D 109.2
C7A C6A H6E 109.2
C5A C6A H6E 109.2
H6D C6A H6E 107.9
C6A C7A C11A 113.9(2)
C6A C7A C8A 110.1(2)
C11A C7A C8A 112.4(2)
C6A C7A H7A 106.6
C11A C7A H7A 106.6
C8A C7A H7A 106.6
C9A C8A C7A 111.2(2)
C9A C8A H8B 109.4
C7A C8A H8B 109.4
C9A C8A H8C 109.4
C7A C8A H8C 109.4
H8B C8A H8C 108.0
C10A C9A C8A 113.9(2)
C10A C9A H9B 108.8
C8A C9A H9B 108.8
C10A C9A H9C 108.8
C8A C9A H9C 108.8
H9B C9A H9C 107.7
C1A C10A C9A 109.7(2)
C1A C10A C15A 111.7(2)
C9A C10A C15A 108.66(19)
C1A C10A C5A 104.93(17)
C9A C10A C5A 106.81(19)
C15A C10A C5A 114.8(2)
C12A C11A C13A 121.2(3)
C12A C11A C7A 123.5(3)
C13A C11A C7A 115.3(3)
C11A C12A H12D 120.0
C11A C12A H12E 120.0
H12D C12A H12E 120.0
C11A C13A H13A 109.5
C11A C13A H13B 109.5
H13A C13A H13B 109.5
C11A C13A H13C 109.5
H13A C13A H13C 109.5
H13B C13A H13C 109.5
C4A C14A H14B 109.5
C4A C14A H14C 109.5
H14B C14A H14C 109.5
C4A C14A H14D 109.5
H14B C14A H14D 109.5
H14C C14A H14D 109.5
C10A C15A H15B 109.5
C10A C15A H15C 109.5
H15B C15A H15C 109.5
C10A C15A H15D 109.5
H15B C15A H15D 109.5
H15C C15A H15D 109.5

loop_
_geom_bond_atom_site_label_1
_geom_bond_atom_site_label_2
_geom_bond_distance
N5 C7 1.348(3)
N5 C5 1.465(3)
N5 C2 1.472(3)
N12 C13 1.344(3)
N12 C12 1.477(3)
N12 C8 1.482(3)
N18 C19 1.352(3)
N18 C18 1.471(3)
N18 C14 1.478(3)
O1 C1 1.198(3)
O3 C3 1.423(3)
O3 H3 0.8400
O4 C4 1.416(3)
O4 H4A 0.8400
O7 C7 1.237(3)
O13 C13 1.244(3)
O19 C19 1.239(3)
O20 C20 1.423(3)
O20 H20A 0.8400
O1A C1 1.344(3)
O1A C1A 1.469(3)
O4A C4A 1.449(3)
O4A H4B 0.8400
O99 H99A 0.85(3)
O99 H99B 0.85(3)
C1 C2 1.523(3)
C2 C3 1.534(3)
C2 H2 1.0000
C3 C6 1.513(4)
C3 C4 1.540(3)
C4 C5 1.531(3)
C4 H4 1.0000
C5 H5A 0.9900
C5 H5B 0.9900
C6 H6A 0.9800
C6 H6B 0.9800
C6 H6C 0.9800
C7 C8 1.536(3)
C8 C9 1.539(3)
C8 H8 1.0000
C9 C11 1.530(4)
C9 C10 1.533(4)
C9 H9 1.0000
C10 H10A 0.9800
C10 H10B 0.9800
C10 H10C 0.9800
C11 H11A 0.9800
C11 H11B 0.9800
C11 H11C 0.9800
C12 H12A 0.9800
C12 H12B 0.9800
C12 H12C 0.9800
C13 C14 1.538(3)
C14 C15 1.543(3)
C14 H14 1.0000
C15 C17 1.523(4)
C15 C16 1.527(4)
C15 H15 1.0000
C16 H16A 0.9800
C16 H16B 0.9800
C16 H16C 0.9800
C17 H17A 0.9800
C17 H17B 0.9800
C17 H17C 0.9800
C18 H18A 0.9800
C18 H18B 0.9800
C18 H18C 0.9800
C19 C20 1.537(3)
C20 C21 1.525(3)
C20 H20 1.0000
C21 C23 1.528(4)
C21 C22 1.530(4)
C21 H21 1.0000
C22 H22A 0.9800
C22 H22B 0.9800
C22 H22C 0.9800
C23 H23A 0.9800
C23 H23B 0.9800
C23 H23C 0.9800
C1A C2A 1.512(4)
C1A C10A 1.527(3)
C1A H1A 1.0000
C2A C3A 1.532(3)
C2A H2A 0.9900
C2A H2B 0.9900
C3A C4A 1.528(3)
C3A H3A 0.9900
C3A H3B 0.9900
C4A C14A 1.520(4)
C4A C5A 1.547(3)
C5A C6A 1.531(3)
C5A C10A 1.562(3)
C5A H5C 1.0000
C6A C7A 1.514(4)
C6A H6D 0.9900
C6A H6E 0.9900
C7A C11A 1.527(4)
C7A C8A 1.541(3)
C7A H7A 1.0000
C8A C9A 1.537(3)
C8A H8B 0.9900
C8A H8C 0.9900
C9A C10A 1.536(4)
C9A H9B 0.9900
C9A H9C 0.9900
C10A C15A 1.539(4)
C11A C12A 1.323(5)
C11A C13A 1.507(5)
C12A H12D 0.9500
C12A H12E 0.9500
C13A H13A 0.9800
C13A H13B 0.9800
C13A H13C 0.9800
C14A H14B 0.9800
C14A H14C 0.9800
C14A H14D 0.9800
C15A H15B 0.9800
C15A H15C 0.9800
C15A H15D 0.9800

loop_
_geom_hbond_atom_site_label_D
_geom_hbond_atom_site_label_H
_geom_hbond_atom_site_label_A
_geom_hbond_distance_DH
_geom_hbond_distance_HA
_geom_hbond_distance_DA
_geom_hbond_angle_DHA
_geom_hbond_site_symmetry_A
O4A H4B O19 0.84 1.95 2.776(3) 167.2 2_746
O99 H99B O13 0.85(3) 1.86(3) 2.701(3) 173(4) 1_545
O99 H99A O7 0.85(3) 2.03(3) 2.868(3) 168(3) .
O20 H20A O4A 0.84 1.97 2.734(3) 151.5 2_766
O4 H4A O99 0.84 1.88 2.718(3) 175.0 2_656
O3 H3 O4 0.84 2.22 2.698(3) 116.3 .

loop_
_geom_torsion_atom_site_label_1
_geom_torsion_atom_site_label_2
_geom_torsion_atom_site_label_3
_geom_torsion_atom_site_label_4
_geom_torsion
C1A O1A C1 O1 8.7(3)
C1A O1A C1 C2 -171.37(19)
C7 N5 C2 C1 -63.0(3)
C5 N5 C2 C1 122.9(2)
C7 N5 C2 C3 175.0(2)
C5 N5 C2 C3 0.9(3)
O1 C1 C2 N5 -15.4(3)
O1A C1 C2 N5 164.71(19)
O1 C1 C2 C3 102.0(3)
O1A C1 C2 C3 -77.9(3)
N5 C2 C3 O3 90.3(2)
C1 C2 C3 O3 -30.6(3)
N5 C2 C3 C6 -147.8(2)
C1 C2 C3 C6 91.3(3)
N5 C2 C3 C4 -23.9(2)
C1 C2 C3 C4 -144.8(2)
O3 C3 C4 O4 42.3(3)
C6 C3 C4 O4 -81.0(3)
C2 C3 C4 O4 155.8(2)
O3 C3 C4 C5 -75.8(2)
C6 C3 C4 C5 160.9(2)
C2 C3 C4 C5 37.7(2)
C7 N5 C5 C4 -150.8(2)
C2 N5 C5 C4 22.6(3)
O4 C4 C5 N5 -156.5(2)
C3 C4 C5 N5 -36.8(2)
C5 N5 C7 O7 169.3(2)
C2 N5 C7 O7 -3.6(3)
C5 N5 C7 C8 -11.3(3)
C2 N5 C7 C8 175.77(19)
C13 N12 C8 C7 -127.9(2)
C12 N12 C8 C7 58.0(2)
C13 N12 C8 C9 108.9(2)
C12 N12 C8 C9 -65.3(3)
O7 C7 C8 N12 -68.9(3)
N5 C7 C8 N12 111.7(2)
O7 C7 C8 C9 55.1(3)
N5 C7 C8 C9 -124.3(2)
N12 C8 C9 C11 179.2(2)
C7 C8 C9 C11 56.7(3)
N12 C8 C9 C10 -59.1(3)
C7 C8 C9 C10 178.4(2)
C12 N12 C13 O13 178.3(2)
C8 N12 C13 O13 4.4(3)
C12 N12 C13 C14 -2.6(3)
C8 N12 C13 C14 -176.5(2)
C19 N18 C14 C13 -80.6(2)
C18 N18 C14 C13 86.8(3)
C19 N18 C14 C15 157.0(2)
C18 N18 C14 C15 -35.6(3)
O13 C13 C14 N18 -54.2(3)
N12 C13 C14 N18 126.6(2)
O13 C13 C14 C15 69.9(3)
N12 C13 C14 C15 -109.4(2)
N18 C14 C15 C17 176.8(2)
C13 C14 C15 C17 55.1(3)
N18 C14 C15 C16 -61.2(3)
C13 C14 C15 C16 177.1(3)
C18 N18 C19 O19 -164.0(2)
C14 N18 C19 O19 3.2(3)
C18 N18 C19 C20 15.9(3)
C14 N18 C19 C20 -177.0(2)
O19 C19 C20 O20 107.1(3)
N18 C19 C20 O20 -72.7(3)
O19 C19 C20 C21 -20.5(3)
N18 C19 C20 C21 159.6(2)
O20 C20 C21 C23 48.2(3)
C19 C20 C21 C23 172.1(2)
O20 C20 C21 C22 170.5(2)
C19 C20 C21 C22 -65.6(3)
C1 O1A C1A C2A 95.2(2)
C1 O1A C1A C10A -140.4(2)
O1A C1A C2A C3A -176.9(2)
C10A C1A C2A C3A 61.2(3)
C1A C2A C3A C4A -54.4(3)
C2A C3A C4A O4A 166.3(2)
C2A C3A C4A C14A -80.3(3)
C2A C3A C4A C5A 48.9(3)
O4A C4A C5A C6A 59.1(3)
C14A C4A C5A C6A -55.9(3)
C3A C4A C5A C6A 176.9(2)
O4A C4A C5A C10A -168.75(19)
C14A C4A C5A C10A 76.3(3)
C3A C4A C5A C10A -51.0(3)
C4A C5A C6A C7A -166.73(19)
C10A C5A C6A C7A 59.0(3)
C5A C6A C7A C11A 176.7(2)
C5A C6A C7A C8A -55.9(3)
C6A C7A C8A C9A 53.7(3)
C11A C7A C8A C9A -178.1(3)
C7A C8A C9A C10A -56.0(3)
O1A C1A C10A C9A 65.9(2)
C2A C1A C10A C9A -173.5(2)
O1A C1A C10A C15A -54.7(3)
C2A C1A C10A C15A 65.9(3)
O1A C1A C10A C5A -179.7(2)
C2A C1A C10A C5A -59.0(3)
C8A C9A C10A C1A 168.8(2)
C8A C9A C10A C15A -68.8(3)
C8A C9A C10A C5A 55.6(2)
C6A C5A C10A C1A -172.7(2)
C4A C5A C10A C1A 54.6(3)
C6A C5A C10A C9A -56.3(3)
C4A C5A C10A C9A 171.0(2)
C6A C5A C10A C15A 64.3(3)
C4A C5A C10A C15A -68.5(3)
C6A C7A C11A C12A -4.7(4)
C8A C7A C11A C12A -130.9(3)
C6A C7A C11A C13A 176.6(2)
C8A C7A C11A C13A 50.4(3)

loop_
_cod_related_entry_id
_cod_related_entry_code
_cod_related_entry_database
1 21200167 ChemSpider
